data_7223744
loop_
_publ_author_name
'Qiu, Yan-Xuan'
'Miao, Yu'
'Wang, Zi-Zhou'
'Li, Zhi-Xin'
'Ouyang, Zhi-Jian'
'Yang, Liu'
'Lin, Wen-Ning'
'Feng, Wei-Jin'
'Dong, Wen'

_publ_section_title
;
 Syntheses, structures, electrochemical and optical properties of four
 transition metal complexes based on the
 1-triazolyl-3-benzimidazolyltriazene ligand
;
_journal_name_full 'RSC Adv.'
_journal_paper_doi 10.1039/C5RA21057G
_journal_year 2016
_chemical_formula_sum 'C18 H13 Co N16'
_chemical_formula_weight 512.37
_chemical_name_systematic
; 
 ? 
;
_space_group_IT_number 19
_symmetry_cell_setting orthorhombic
_symmetry_space_group_name_Hall 'P 2ac 2ab'
_symmetry_space_group_name_H-M 'P 21 21 21'
_atom_sites_solution_hydrogens geom
_atom_sites_solution_primary direct
_atom_sites_solution_secondary difmap
_audit_creation_method SHELXL-97
_audit_update_record
;
2015-09-05 deposited with the CCDC.
2015-12-28 downloaded from the CCDC.
;
_cell_angle_alpha 90.00
_cell_angle_beta 90.00
_cell_angle_gamma 90.00
_cell_formula_units_Z 4
_cell_length_a 8.3406(2)
_cell_length_b 15.9601(4)
_cell_length_c 16.1633(4)
_cell_measurement_temperature 296(2)
_cell_measurement_theta_max 27.54
_cell_measurement_theta_min 1.79
_cell_volume 2151.61(9)
_computing_cell_refinement 'Bruker SMART'
_computing_data_collection 'Bruker SMART'
_computing_data_reduction 'Bruker SMART'
_computing_molecular_graphics 'Bruker SHELXTL'
_computing_publication_material 'Bruker SHELXTL'
_computing_structure_refinement 'SHELXL-97 (Sheldrick, 1997)'
_computing_structure_solution 'SHELXS-97 (Sheldrick, 1990)'
_diffrn_ambient_temperature 296(2)
_diffrn_detector_area_resol_mean none
_diffrn_measured_fraction_theta_full 0.993
_diffrn_measured_fraction_theta_max 0.993
_diffrn_measurement_device_type 'CCD area detector'
_diffrn_measurement_method 'phi and omega scans'
_diffrn_radiation_monochromator graphite
_diffrn_radiation_source 'fine-focus sealed tube'
_diffrn_radiation_type MoK\a
_diffrn_radiation_wavelength 0.71073
_diffrn_reflns_av_R_equivalents 0.0675
_diffrn_reflns_av_sigmaI/netI 0.0668
_diffrn_reflns_limit_h_max 10
_diffrn_reflns_limit_h_min -10
_diffrn_reflns_limit_k_max 20
_diffrn_reflns_limit_k_min -20
_diffrn_reflns_limit_l_max 21
_diffrn_reflns_limit_l_min -20
_diffrn_reflns_number 30815
_diffrn_reflns_theta_full 27.54
_diffrn_reflns_theta_max 27.54
_diffrn_reflns_theta_min 1.79
_diffrn_standards_decay_% none
_diffrn_standards_interval_count none
_diffrn_standards_interval_time none
_diffrn_standards_number none
_exptl_absorpt_coefficient_mu 0.844
_exptl_absorpt_correction_T_max 0.911
_exptl_absorpt_correction_T_min 0.877
_exptl_absorpt_correction_type empirical
_exptl_absorpt_process_details SADABS
_exptl_crystal_colour red
_exptl_crystal_density_diffrn 1.582
_exptl_crystal_density_meas ?
_exptl_crystal_density_method 'not measured'
_exptl_crystal_description block
_exptl_crystal_F_000 1040.0
_exptl_crystal_size_max 0.17
_exptl_crystal_size_mid 0.13
_exptl_crystal_size_min 0.11
_refine_diff_density_max 0.260
_refine_diff_density_min -0.273
_refine_diff_density_rms 0.054
_refine_ls_abs_structure_details 'Flack H D (1983), Acta Cryst. A39, 876-881'
_refine_ls_abs_structure_Flack 0.000(14)
_refine_ls_extinction_coef 0.0011(3)
_refine_ls_extinction_expression Fc^*^=kFc[1+0.001xFc^2^\l^3^/sin(2\q)]^-1/4^
_refine_ls_extinction_method SHELXL
_refine_ls_goodness_of_fit_ref 0.989
_refine_ls_hydrogen_treatment mixed
_refine_ls_matrix_type full
_refine_ls_number_parameters 317
_refine_ls_number_reflns 4939
_refine_ls_number_restraints 0
_refine_ls_restrained_S_all 0.989
_refine_ls_R_factor_all 0.0713
_refine_ls_R_factor_gt 0.0406
_refine_ls_shift/su_max 0.032
_refine_ls_shift/su_mean 0.001
_refine_ls_structure_factor_coef Fsqd
_refine_ls_weighting_details 'calc w=1/[\s^2^(Fo^2^)+(0.0329P)^2^+0.0000P] where P=(Fo^2^+2Fc^2^)/3'
_refine_ls_weighting_scheme calc
_refine_ls_wR_factor_gt 0.0690
_refine_ls_wR_factor_ref 0.0770
_reflns_number_gt 3619
_reflns_number_total 4971
_reflns_threshold_expression >2sigma(I)
_cod_data_source_file c5ra21057g2.cif
_cod_data_source_block 1
_cod_depositor_comments
;
The following automatic conversions were performed:

'_exptl_crystal_density_meas' value 'not measured' was changed to '?'
- the value is perceived as not measured.

Automatic conversion script
Id: cif_fix_values 4268 2015-11-12 08:31:59Z antanas 
;
_cod_original_sg_symbol_H-M P212121
_cod_database_code 7223744

loop_
_symmetry_equiv_pos_as_xyz
'x, y, z'
'-x+1/2, -y, z+1/2'
'-x, y+1/2, -z+1/2'
'x+1/2, -y+1/2, -z'

loop_
_atom_site_label
_atom_site_type_symbol
_atom_site_fract_x
_atom_site_fract_y
_atom_site_fract_z
_atom_site_U_iso_or_equiv
_atom_site_adp_type
_atom_site_occupancy
_atom_site_symmetry_multiplicity
_atom_site_calc_flag
_atom_site_refinement_flags
Co1 Co 0.08636(4) 0.58928(2) 0.12968(2) 0.02894(11) Uani 1 1 d .
N5 N 0.2781(3) 0.65411(14) 0.12662(16) 0.0320(6) Uani 1 1 d .
N6 N 0.4166(3) 0.61770(13) 0.13904(15) 0.0363(6) Uani 1 1 d .
N7 N 0.2359(3) 0.50278(15) 0.15001(13) 0.0281(6) Uani 1 1 d .
N8 N 0.4908(3) 0.47767(15) 0.17566(15) 0.0368(6) Uani 1 1 d .
H8 H 0.5923 0.4855 0.1810 0.044 Uiso 1 1 calc R
N1 N -0.0037(3) 0.69674(15) 0.10778(15) 0.0376(7) Uani 1 1 d .
N4 N 0.2737(3) 0.73415(16) 0.11364(17) 0.0448(7) Uani 1 1 d .
N2 N -0.0989(4) 0.81849(18) 0.08022(17) 0.0590(8) Uani 1 1 d .
H2 H -0.1677 0.8571 0.0695 0.071 Uiso 1 1 calc R
N3 N 0.0614(4) 0.83184(16) 0.08620(18) 0.0566(8) Uani 1 1 d .
N13 N -0.1087(3) 0.52758(13) 0.13199(16) 0.0326(5) Uani 1 1 d .
N15 N 0.0419(3) 0.59458(15) 0.24553(13) 0.0314(6) Uani 1 1 d .
N9 N 0.0688(3) 0.55945(14) 0.01702(14) 0.0328(6) Uani 1 1 d .
N16 N -0.1315(3) 0.55780(16) 0.34285(15) 0.0404(7) Uani 1 1 d .
H16 H -0.2154 0.5368 0.3658 0.049 Uiso 1 1 calc R
N12 N -0.1695(3) 0.49693(18) 0.06569(16) 0.0438(7) Uani 1 1 d .
C14 C -0.0077(4) 0.60018(19) 0.38235(19) 0.0374(7) Uani 1 1 d .
N14 N -0.1856(3) 0.51744(17) 0.20267(16) 0.0378(7) Uani 1 1 d .
N11 N -0.0786(4) 0.49502(17) -0.07776(16) 0.0503(7) Uani 1 1 d .
C5 C 0.4100(4) 0.40319(17) 0.18879(16) 0.0336(6) Uani 1 1 d .
C2 C 0.1146(4) 0.75590(19) 0.10296(18) 0.0426(8) Uani 1 1 d .
C4 C 0.2479(3) 0.41929(19) 0.17313(17) 0.0311(7) Uani 1 1 d .
C3 C 0.3835(3) 0.53505(18) 0.15324(17) 0.0312(7) Uani 1 1 d .
C6 C 0.4611(4) 0.3253(2) 0.2150(2) 0.0489(9) Uani 1 1 d .
H6 H 0.5684 0.3149 0.2267 0.059 Uiso 1 1 calc R
C1 C -0.1363(4) 0.7397(2) 0.0926(2) 0.0494(10) Uani 1 1 d .
H1 H -0.2393 0.7175 0.0910 0.059 Uiso 1 1 calc R
C8 C 0.1871(5) 0.2799(2) 0.2063(2) 0.0525(10) Uani 1 1 d .
H8A H 0.1134 0.2365 0.2118 0.063 Uiso 1 1 calc R
C9 C 0.1348(4) 0.35726(18) 0.1822(2) 0.0403(8) Uani 1 1 d .
H9 H 0.0267 0.3676 0.1723 0.048 Uiso 1 1 calc R
C7 C 0.3487(5) 0.2646(2) 0.2229(2) 0.0580(10) Uani 1 1 d .
H7 H 0.3800 0.2114 0.2399 0.070 Uiso 1 1 calc R
C11 C -0.0641(4) 0.51690(19) 0.00111(19) 0.0374(7) Uani 1 1 d .
N10 N 0.1511(3) 0.56722(16) -0.05521(16) 0.0432(7) Uani 1 1 d .
C12 C -0.0951(4) 0.55608(17) 0.26257(17) 0.0329(7) Uani 1 1 d .
C13 C 0.1018(4) 0.62260(17) 0.32121(17) 0.0333(7) Uani 1 1 d .
C18 C 0.2389(4) 0.6665(2) 0.3397(2) 0.0461(9) Uani 1 1 d .
H18 H 0.3133 0.6804 0.2991 0.055 Uiso 1 1 calc R
C15 C 0.0149(5) 0.6230(2) 0.4638(2) 0.0561(10) Uani 1 1 d .
H15 H -0.0581 0.6080 0.5047 0.067 Uiso 1 1 calc R
C16 C 0.1491(5) 0.6685(2) 0.4818(2) 0.0627(11) Uani 1 1 d .
H16A H 0.1661 0.6862 0.5359 0.075 Uiso 1 1 calc R
C17 C 0.2611(5) 0.6890(2) 0.4212(2) 0.0626(11) Uani 1 1 d .
H17 H 0.3529 0.7185 0.4361 0.075 Uiso 1 1 calc R
C10 C 0.0575(4) 0.5274(2) -0.10883(19) 0.0538(10) Uani 1 1 d .
H10 H 0.0844 0.5223 -0.1644 0.065 Uiso 1 1 calc R

loop_
_atom_site_aniso_label
_atom_site_aniso_U_11
_atom_site_aniso_U_22
_atom_site_aniso_U_33
_atom_site_aniso_U_23
_atom_site_aniso_U_13
_atom_site_aniso_U_12
Co1 0.02283(19) 0.0346(2) 0.0294(2) 0.00133(18) -0.00105(19) -0.00171(18)
N5 0.0300(14) 0.0329(14) 0.0330(14) -0.0003(13) 0.0009(14) -0.0051(10)
N6 0.0249(13) 0.0387(13) 0.0454(16) 0.0025(11) -0.0049(15) -0.0064(11)
N7 0.0219(13) 0.0296(13) 0.0328(16) 0.0002(11) -0.0007(11) -0.0024(10)
N8 0.0185(13) 0.0457(16) 0.0463(17) 0.0007(13) -0.0016(12) -0.0016(11)
N1 0.0373(15) 0.0415(16) 0.0340(18) 0.0006(12) -0.0040(12) 0.0075(12)
N4 0.0511(18) 0.0307(15) 0.0526(19) 0.0053(13) -0.0019(15) -0.0064(13)
N2 0.068(2) 0.055(2) 0.0537(19) 0.0014(14) -0.0129(18) 0.0275(19)
N3 0.068(2) 0.0401(17) 0.061(2) 0.0086(13) -0.0078(18) 0.0061(16)
N13 0.0232(13) 0.0450(14) 0.0297(13) 0.0012(12) -0.0042(14) -0.0023(10)
N15 0.0249(13) 0.0378(14) 0.0315(14) 0.0015(12) 0.0000(10) -0.0052(12)
N9 0.0292(14) 0.0403(14) 0.0291(14) 0.0016(10) 0.0005(12) -0.0049(11)
N16 0.0314(16) 0.0575(17) 0.0324(16) 0.0009(12) 0.0078(11) -0.0095(12)
N12 0.0292(16) 0.0671(19) 0.0351(17) -0.0034(14) -0.0055(13) -0.0104(14)
C14 0.0350(16) 0.0480(19) 0.0293(18) 0.0031(16) -0.0032(14) -0.0051(14)
N14 0.0220(15) 0.0604(18) 0.0309(16) -0.0029(13) 0.0025(12) -0.0093(12)
N11 0.0464(17) 0.0721(18) 0.0325(16) -0.0037(13) -0.0022(15) -0.0203(17)
C5 0.0291(15) 0.0373(16) 0.0345(16) -0.0022(14) 0.0000(15) 0.0008(17)
C2 0.049(2) 0.0364(19) 0.042(2) 0.0037(14) -0.0012(16) 0.0023(16)
C4 0.0274(16) 0.0357(18) 0.0301(16) -0.0022(14) 0.0013(13) -0.0025(14)
C3 0.0175(17) 0.0378(18) 0.0382(19) -0.0007(13) 0.0012(13) 0.0003(12)
C6 0.038(2) 0.049(2) 0.059(3) -0.0014(17) -0.0009(17) 0.0118(17)
C1 0.057(2) 0.047(2) 0.043(2) 0.0016(17) -0.0062(17) 0.0128(18)
C8 0.060(3) 0.037(2) 0.061(3) 0.0026(18) 0.006(2) -0.0125(18)
C9 0.032(2) 0.0375(19) 0.052(2) 0.0003(15) 0.0009(15) -0.0060(14)
C7 0.062(3) 0.039(2) 0.072(3) 0.0096(19) -0.004(2) 0.0084(19)
C11 0.0301(18) 0.0484(18) 0.0337(18) -0.0020(14) -0.0028(16) -0.0058(15)
N10 0.0472(17) 0.0509(18) 0.0316(16) 0.0042(12) 0.0027(13) -0.0108(13)
C12 0.0241(16) 0.0447(17) 0.0299(18) 0.0019(12) -0.0006(16) 0.0038(15)
C13 0.0313(18) 0.0393(16) 0.0294(18) -0.0002(12) -0.0041(16) -0.0018(14)
C18 0.048(2) 0.054(2) 0.036(2) -0.0046(16) -0.0056(17) -0.0144(17)
C15 0.062(3) 0.073(3) 0.034(2) 0.0026(17) 0.0038(18) -0.016(2)
C16 0.071(3) 0.082(3) 0.036(2) -0.0045(19) -0.009(2) -0.020(2)
C17 0.063(3) 0.076(3) 0.049(3) -0.001(2) -0.015(2) -0.029(2)
C10 0.060(3) 0.071(2) 0.030(2) 0.0005(16) 0.0025(18) -0.014(2)

loop_
_atom_type_symbol
_atom_type_description
_atom_type_scat_dispersion_real
_atom_type_scat_dispersion_imag
_atom_type_scat_source
C C 0.0033 0.0016 'International Tables Vol C Tables 4.2.6.8 and 6.1.1.4'
H H 0.0000 0.0000 'International Tables Vol C Tables 4.2.6.8 and 6.1.1.4'
N N 0.0061 0.0033 'International Tables Vol C Tables 4.2.6.8 and 6.1.1.4'
O O 0.0106 0.0060 'International Tables Vol C Tables 4.2.6.8 and 6.1.1.4'
S S 0.1246 0.1234 'International Tables Vol C Tables 4.2.6.8 and 6.1.1.4'
Co Co 0.3494 0.9721 'International Tables Vol C Tables 4.2.6.8 and 6.1.1.4'

loop_
_geom_angle_atom_site_label_1
_geom_angle_atom_site_label_2
_geom_angle_atom_site_label_3
_geom_angle
N9 Co1 N7 91.98(10)
N9 Co1 N13 79.75(11)
N7 Co1 N13 100.53(10)
N9 Co1 N5 100.19(11)
N7 Co1 N5 81.22(10)
N13 Co1 N5 178.25(10)
N9 Co1 N1 90.99(10)
N7 Co1 N1 161.86(11)
N13 Co1 N1 97.61(10)
N5 Co1 N1 80.65(11)
N9 Co1 N15 160.29(9)
N7 Co1 N15 89.42(9)
N13 Co1 N15 80.66(10)
N5 Co1 N15 99.45(10)
N1 Co1 N15 93.77(10)
N4 N5 N6 119.2(2)
N4 N5 Co1 121.05(19)
N6 N5 Co1 119.72(17)
N5 N6 C3 106.0(2)
C3 N7 C4 107.0(2)
C3 N7 Co1 109.47(19)
C4 N7 Co1 142.81(19)
C3 N8 C5 107.8(2)
C3 N8 H8 126.1
C5 N8 H8 126.1
C1 N1 C2 103.5(2)
C1 N1 Co1 146.1(2)
C2 N1 Co1 110.3(2)
N5 N4 C2 107.2(2)
C1 N2 N3 112.0(3)
C1 N2 H2 124.0
N3 N2 H2 124.0
C2 N3 N2 101.6(3)
N12 N13 N14 119.0(2)
N12 N13 Co1 121.3(2)
N14 N13 Co1 119.73(19)
C12 N15 C13 106.0(2)
C12 N15 Co1 110.50(19)
C13 N15 Co1 143.5(2)
C11 N9 N10 107.6(2)
C11 N9 Co1 112.4(2)
N10 N9 Co1 140.0(2)
C12 N16 C14 106.7(3)
C12 N16 H16 126.6
C14 N16 H16 126.6
N13 N12 C11 106.7(2)
C15 C14 N16 132.0(3)
C15 C14 C13 121.3(3)
N16 C14 C13 106.7(3)
N13 N14 C12 106.7(2)
C11 N11 C10 100.4(3)
C6 C5 N8 132.1(3)
C6 C5 C4 121.2(3)
N8 C5 C4 106.6(2)
N3 C2 N1 113.8(3)
N3 C2 N4 125.4(3)
N1 C2 N4 120.8(3)
C9 C4 N7 132.1(3)
C9 C4 C5 120.8(3)
N7 C4 C5 107.2(2)
N8 C3 N7 111.4(2)
N8 C3 N6 125.0(3)
N7 C3 N6 123.5(3)
C7 C6 C5 117.4(3)
C7 C6 H6 121.3
C5 C6 H6 121.3
N2 C1 N1 109.1(3)
N2 C1 H1 125.5
N1 C1 H1 125.5
C9 C8 C7 121.4(3)
C9 C8 H8A 119.3
C7 C8 H8A 119.3
C8 C9 C4 117.5(3)
C8 C9 H9 121.3
C4 C9 H9 121.3
C6 C7 C8 121.7(3)
C6 C7 H7 119.1
C8 C7 H7 119.1
N9 C11 N11 113.4(3)
N9 C11 N12 119.8(3)
N11 C11 N12 126.8(3)
C10 N10 N9 102.7(3)
N15 C12 N16 112.9(3)
N15 C12 N14 122.3(3)
N16 C12 N14 124.8(3)
C18 C13 C14 121.5(3)
C18 C13 N15 130.7(3)
C14 C13 N15 107.7(3)
C13 C18 C17 116.9(3)
C13 C18 H18 121.5
C17 C18 H18 121.5
C16 C15 C14 117.1(3)
C16 C15 H15 121.4
C14 C15 H15 121.4
C15 C16 C17 121.7(3)
C15 C16 H16A 119.2
C17 C16 H16A 119.2
C18 C17 C16 121.4(4)
C18 C17 H17 119.3
C16 C17 H17 119.3
N10 C10 N11 115.9(3)
N10 C10 H10 122.1
N11 C10 H10 122.1

loop_
_geom_bond_atom_site_label_1
_geom_bond_atom_site_label_2
_geom_bond_distance
Co1 N9 1.888(2)
Co1 N7 1.889(2)
Co1 N13 1.902(2)
Co1 N5 1.906(2)
Co1 N1 1.906(2)
Co1 N15 1.911(2)
N5 N4 1.295(3)
N5 N6 1.309(3)
N6 C3 1.367(3)
N7 C3 1.336(3)
N7 C4 1.388(4)
N8 C3 1.331(3)
N8 C5 1.383(3)
N8 H8 0.8600
N1 C1 1.324(4)
N1 C2 1.368(4)
N4 C2 1.383(4)
N2 C1 1.311(4)
N2 N3 1.357(4)
N2 H2 0.8600
N3 C2 1.319(4)
N13 N12 1.283(3)
N13 N14 1.320(3)
N15 C12 1.326(3)
N15 C13 1.395(3)
N9 C11 1.325(4)
N9 N10 1.360(3)
N16 C12 1.333(3)
N16 C14 1.390(4)
N16 H16 0.8600
N12 C11 1.401(4)
C14 C15 1.378(4)
C14 C13 1.393(4)
N14 C12 1.374(4)
N11 C11 1.327(4)
N11 C10 1.345(4)
C5 C6 1.381(4)
C5 C4 1.399(4)
C4 C9 1.376(4)
C6 C7 1.353(5)
C6 H6 0.9300
C1 H1 0.9300
C8 C9 1.366(4)
C8 C7 1.396(5)
C8 H8A 0.9300
C9 H9 0.9300
C7 H7 0.9300
N10 C10 1.328(4)
C13 C18 1.374(4)
C18 C17 1.378(5)
C18 H18 0.9300
C15 C16 1.366(5)
C15 H15 0.9300
C16 C17 1.392(5)
C16 H16A 0.9300
C17 H17 0.9300
C10 H10 0.9300
